data_4303095
loop_
_publ_author_name
'Voltaire G. Organo'
'Alexander S. Filatov'
'Justin S. Quartararo'
'Zachary M. Friedman'
'Elena V. Rybak-Akimova'

_publ_contact_author_address
;
Department of Chemistry
Tufts University
Medford MA 02155
USA
;
_publ_contact_author_email erybakak@granite.tufts.edu
_publ_contact_author_fax 617-627-3443
_publ_contact_author_name
;
Rybak-Akimova, Elena V. 
;
_publ_contact_author_phone 617-627-3413
_publ_section_title
;
Nickel(II) Complexes of Monofunctionalized Pyridine-Azamacrocycles:
Synthesis, Structures, Pendant Arm "On-Off" Coordination Equilibria,
and Peroxidase-like Activity
;
_journal_name_full 'Inorganic Chemistry'
_journal_page_first 8456
_journal_page_last 8468
_journal_paper_doi 10.1021/ic901083u
_journal_volume 48
_journal_year 2009
_chemical_formula_moiety 'C24 H47 B2 N7 Ni, C7 H8'
_chemical_formula_sum 'C31 H55 B2 N7 Ni'
_chemical_formula_weight 606.15
_chemical_name_systematic
; 
 (3-[(2R,12S)-2,12-dimethyl-3,7,11,17-tetrazabicyclo-
[11.3.1}heptadeca-1(16),13(17),14-trien-7-yl]-N,N-diethyl-
propan-1-amine)-nickel(II) dicyanoborohydride toluene solvate 
;
_space_group_IT_number 2
_symmetry_cell_setting triclinic
_symmetry_Int_Tables_number 2
_symmetry_space_group_name_Hall '-P 1'
_symmetry_space_group_name_H-M 'P -1'
_atom_sites_solution_hydrogens geom
_atom_sites_solution_primary direct
_atom_sites_solution_secondary difmap
_audit_creation_method SHELXL-97
_cell_angle_alpha 79.7840(10)
_cell_angle_beta 81.4450(10)
_cell_angle_gamma 83.1300(10)
_cell_formula_units_Z 2
_cell_length_a 8.6608(7)
_cell_length_b 9.3337(8)
_cell_length_c 21.7606(18)
_cell_measurement_reflns_used 2915
_cell_measurement_temperature 173(2)
_cell_measurement_theta_max 22.43
_cell_measurement_theta_min 2.28
_cell_volume 1704.0(2)
_computing_cell_refinement 'SAINT Ver. 6.22  (Bruker-AXS, 2003)'
_computing_data_collection 'SMART Ver. 5.622 (Bruker-AXS, 2003)'
_computing_data_reduction 'SAINT Ver. 6.22'
_computing_molecular_graphics 'SHELXTL Ver. 6.14'
_computing_publication_material 'SHELXTL Ver. 6.14'
_computing_structure_refinement 'SHELXTL Ver. 6.14'
_computing_structure_solution 'SHELXTL Ver. 6.14 (Bruker-AXS, 2003)'
_diffrn_ambient_temperature 173(2)
_diffrn_measured_fraction_theta_full 0.989
_diffrn_measured_fraction_theta_max 0.989
_diffrn_measurement_device_type 'Bruker SMART APEX CCD area-detector'
_diffrn_measurement_method '0.30\% \w scans'
_diffrn_radiation_monochromator graphite
_diffrn_radiation_source 'fine-focus sealed tube'
_diffrn_radiation_type Mo-K\a
_diffrn_radiation_wavelength 0.71073
_diffrn_reflns_av_R_equivalents 0.0559
_diffrn_reflns_av_sigmaI/netI 0.1005
_diffrn_reflns_limit_h_max 10
_diffrn_reflns_limit_h_min -10
_diffrn_reflns_limit_k_max 11
_diffrn_reflns_limit_k_min -11
_diffrn_reflns_limit_l_max 26
_diffrn_reflns_limit_l_min -26
_diffrn_reflns_number 13031
_diffrn_reflns_theta_full 25.50
_diffrn_reflns_theta_max 25.50
_diffrn_reflns_theta_min 1.92
_diffrn_standards_number 0
_exptl_absorpt_coefficient_mu 0.600
_exptl_absorpt_correction_T_max 0.9940
_exptl_absorpt_correction_T_min 0.9049
_exptl_absorpt_correction_type multi-scan
_exptl_absorpt_process_details
;
SADABS  (Bruker-AXS, 2003)
;
_exptl_crystal_colour purple
_exptl_crystal_density_diffrn 1.181
_exptl_crystal_density_method 'not measured'
_exptl_crystal_description plate
_exptl_crystal_F_000 656
_exptl_crystal_size_max 0.17
_exptl_crystal_size_mid 0.14
_exptl_crystal_size_min 0.01
_refine_diff_density_max 0.697
_refine_diff_density_min -0.347
_refine_diff_density_rms 0.078
_refine_ls_extinction_method none
_refine_ls_goodness_of_fit_ref 1.022
_refine_ls_hydrogen_treatment noref
_refine_ls_matrix_type full
_refine_ls_number_parameters 393
_refine_ls_number_reflns 6290
_refine_ls_number_restraints 116
_refine_ls_restrained_S_all 1.019
_refine_ls_R_factor_all 0.1205
_refine_ls_R_factor_gt 0.0659
_refine_ls_shift/su_max 0.000
_refine_ls_shift/su_mean 0.000
_refine_ls_structure_factor_coef Fsqd
_refine_ls_weighting_details 'calc w=1/[\s^2^(Fo^2^)+(0.0813P)^2^+0.0000P] where P=(Fo^2^+2Fc^2^)/3'
_refine_ls_weighting_scheme calc
_refine_ls_wR_factor_gt 0.1458
_refine_ls_wR_factor_ref 0.1766
_reflns_number_gt 3766
_reflns_number_total 6290
_reflns_threshold_expression I>2\s(I)
_cod_data_source_file ic901083u_si_001_2.cif
_cod_data_source_block '[Ni(LNEt2)](BH3CN)2'
_cod_depositor_comments
;
The following automatic conversions were performed:
'_symmetry_cell_setting' value 'Triclinic' changed to 'triclinic'
according to '/home/saulius/struct/CIF-dictionaries/cif_core.dic'
dictionary named 'cif_core.dic' version 2.4.1 from 2010-06-29.

Automatic conversion script
Id: cif_fix_enum 1527 2010-12-29 10:47:43Z saulius 
;
_cod_original_sg_symbol_Hall '-P 1        '
_cod_original_sg_symbol_H-M 'P -1 '
_cod_database_code 4303095

loop_
_symmetry_equiv_pos_as_xyz
'x, y, z'
'-x, -y, -z'

loop_
_atom_site_label
_atom_site_type_symbol
_atom_site_fract_x
_atom_site_fract_y
_atom_site_fract_z
_atom_site_U_iso_or_equiv
_atom_site_adp_type
_atom_site_occupancy
_atom_site_symmetry_multiplicity
_atom_site_calc_flag
_atom_site_refinement_flags
_atom_site_disorder_assembly
_atom_site_disorder_group
Ni1 Ni 0.73491(7) 0.63082(6) 0.66304(3) 0.0360(2) Uani 1 1 d . . .
N1 N 0.9246(4) 0.5949(4) 0.60279(17) 0.0361(9) Uani 1 1 d . . .
N2 N 0.8679(4) 0.4883(4) 0.72454(17) 0.0429(10) Uani 1 1 d . . .
H34 H 0.9149 0.5484 0.7446 0.051 Uiso 1 1 calc R . .
N3 N 0.5312(4) 0.6725(4) 0.72576(17) 0.0375(9) Uani 1 1 d . . .
N4 N 0.6750(4) 0.7831(4) 0.58627(16) 0.0391(9) Uani 1 1 d . . .
H35 H 0.6885 0.8739 0.5955 0.047 Uiso 1 1 calc R . .
N5 N 0.8588(4) 0.8000(4) 0.68430(18) 0.0465(10) Uani 1 1 d . . .
N6 N 0.6388(4) 0.4582(4) 0.63859(17) 0.0397(9) Uani 1 1 d . . .
N7 N 0.3704(6) 0.9982(5) 0.8913(2) 0.0720(14) Uani 1 1 d DU . .
C1 C 0.9378(5) 0.6776(5) 0.5463(2) 0.0386(11) Uani 1 1 d . . .
C2 C 1.0818(5) 0.6748(5) 0.5081(2) 0.0463(12) Uani 1 1 d . . .
H2 H 1.0945 0.7352 0.4681 0.056 Uiso 1 1 calc R . .
C3 C 1.2044(6) 0.5832(6) 0.5297(2) 0.0521(13) Uani 1 1 d . . .
H3 H 1.3033 0.5799 0.5041 0.063 Uiso 1 1 calc R . .
C4 C 1.1874(6) 0.4961(5) 0.5876(2) 0.0483(12) Uani 1 1 d . . .
H4 H 1.2729 0.4318 0.6020 0.058 Uiso 1 1 calc R . .
C5 C 1.0437(5) 0.5035(5) 0.6245(2) 0.0412(11) Uani 1 1 d . . .
C6 C 0.9988(6) 0.4108(5) 0.6883(2) 0.0469(12) Uani 1 1 d . . .
H6 H 0.9565 0.3227 0.6792 0.056 Uiso 1 1 calc R . .
C7 C 1.1376(6) 0.3530(6) 0.7245(3) 0.0616(15) Uani 1 1 d . . .
H7A H 1.1876 0.4355 0.7325 0.092 Uiso 1 1 calc R . .
H7B H 1.2139 0.2928 0.6995 0.092 Uiso 1 1 calc R . .
H7C H 1.1006 0.2937 0.7646 0.092 Uiso 1 1 calc R . .
C8 C 0.7777(6) 0.3932(5) 0.7762(2) 0.0515(13) Uani 1 1 d . . .
H8A H 0.8488 0.3430 0.8066 0.062 Uiso 1 1 calc R . .
H8B H 0.7358 0.3175 0.7585 0.062 Uiso 1 1 calc R . .
C9 C 0.6434(6) 0.4801(5) 0.8102(2) 0.0505(13) Uani 1 1 d . . .
H9A H 0.6851 0.5634 0.8226 0.061 Uiso 1 1 calc R . .
H9B H 0.6025 0.4170 0.8493 0.061 Uiso 1 1 calc R . .
C10 C 0.5075(5) 0.5393(5) 0.7733(2) 0.0439(12) Uani 1 1 d . . .
H10A H 0.4839 0.4614 0.7515 0.053 Uiso 1 1 calc R . .
H10B H 0.4140 0.5609 0.8036 0.053 Uiso 1 1 calc R . .
C11 C 0.3930(5) 0.7007(5) 0.6902(2) 0.0409(11) Uani 1 1 d . . .
H11A H 0.2986 0.7235 0.7198 0.049 Uiso 1 1 calc R . .
H11B H 0.3790 0.6090 0.6755 0.049 Uiso 1 1 calc R . .
C12 C 0.3989(5) 0.8228(5) 0.6334(2) 0.0442(12) Uani 1 1 d . . .
H12A H 0.2919 0.8471 0.6214 0.053 Uiso 1 1 calc R . .
H12B H 0.4296 0.9107 0.6464 0.053 Uiso 1 1 calc R . .
C13 C 0.5091(5) 0.7905(5) 0.5760(2) 0.0462(12) Uani 1 1 d . . .
H13A H 0.4884 0.6961 0.5655 0.055 Uiso 1 1 calc R . .
H13B H 0.4892 0.8678 0.5398 0.055 Uiso 1 1 calc R . .
C14 C 0.7875(5) 0.7642(5) 0.5283(2) 0.0457(12) Uani 1 1 d . . .
H14 H 0.7384 0.7023 0.5050 0.055 Uiso 1 1 calc R . .
C15 C 0.8101(7) 0.9060(7) 0.4846(3) 0.084(2) Uani 1 1 d . . .
H15A H 0.7078 0.9540 0.4745 0.126 Uiso 1 1 calc R . .
H15B H 0.8762 0.8867 0.4458 0.126 Uiso 1 1 calc R . .
H15C H 0.8608 0.9699 0.5050 0.126 Uiso 1 1 calc R . .
C16 C 0.9284(5) 0.8916(5) 0.6972(2) 0.0396(11) Uani 1 1 d . . .
B1 B 1.0102(9) 1.0069(8) 0.7126(3) 0.074(2) Uani 1 1 d . . .
H17A H 1.0407 1.0748 0.6741 0.112 Uiso 1 1 calc R . .
H17B H 1.1042 0.9628 0.7315 0.112 Uiso 1 1 calc R . .
H17C H 0.9404 1.0601 0.7425 0.112 Uiso 1 1 calc R . .
C18 C 0.6065(5) 0.3505(5) 0.6276(2) 0.0366(10) Uani 1 1 d . . .
B2 B 0.5575(7) 0.2014(6) 0.6134(3) 0.0550(16) Uani 1 1 d . . .
H19A H 0.4870 0.1572 0.6494 0.083 Uiso 1 1 calc R . .
H19B H 0.6516 0.1338 0.6063 0.083 Uiso 1 1 calc R . .
H19C H 0.5038 0.2216 0.5757 0.083 Uiso 1 1 calc R . .
C20 C 0.5455(5) 0.7995(5) 0.7576(2) 0.0420(11) Uani 1 1 d . A .
H20A H 0.5466 0.8885 0.7252 0.050 Uiso 1 1 calc R . .
H20B H 0.6487 0.7840 0.7733 0.050 Uiso 1 1 calc R . .
C21 C 0.4205(6) 0.8304(5) 0.8123(2) 0.0513(13) Uani 1 1 d . . .
H21A H 0.3145 0.8308 0.8004 0.062 Uiso 1 1 calc R A .
H21B H 0.4324 0.7537 0.8495 0.062 Uiso 1 1 calc R . .
C22 C 0.4414(6) 0.9791(6) 0.8278(2) 0.0576(14) Uani 1 1 d . A .
H22A H 0.5548 0.9908 0.8234 0.069 Uiso 1 1 calc R . .
H22B H 0.3937 1.0566 0.7971 0.069 Uiso 1 1 calc R . .
C23 C 0.4144(8) 1.1318(6) 0.9082(3) 0.0758(18) Uani 1 1 d . A .
H23A H 0.3458 1.1537 0.9467 0.091 Uiso 1 1 calc R . .
H23B H 0.3962 1.2145 0.8739 0.091 Uiso 1 1 calc R . .
C24 C 0.5836(8) 1.1200(7) 0.9198(3) 0.091(2) Uani 1 1 d . . .
H24A H 0.6053 1.0326 0.9507 0.137 Uiso 1 1 calc R A .
H24B H 0.6027 1.2070 0.9359 0.137 Uiso 1 1 calc R . .
H24C H 0.6525 1.1127 0.8802 0.137 Uiso 1 1 calc R . .
C25 C 0.2164(11) 0.9552(17) 0.9174(7) 0.087(5) Uani 0.50 1 d PDU A 1
H25A H 0.1972 0.9560 0.9634 0.104 Uiso 0.50 1 calc PR A 1
H25B H 0.2041 0.8562 0.9095 0.104 Uiso 0.50 1 calc PR A 1
C26 C 0.1037(17) 1.0715(15) 0.8825(7) 0.082(4) Uani 0.50 1 d PDU A 1
H26A H -0.0047 1.0486 0.8967 0.123 Uiso 0.50 1 calc PR A 1
H26B H 0.1278 1.0715 0.8371 0.123 Uiso 0.50 1 calc PR A 1
H26C H 0.1165 1.1681 0.8917 0.123 Uiso 0.50 1 calc PR A 1
C25X C 0.1988(10) 1.019(2) 0.8891(6) 0.083(5) Uani 0.50 1 d PDU A 2
H25C H 0.1721 0.9486 0.8640 0.099 Uiso 0.50 1 calc PR A 2
H25D H 0.1716 1.1185 0.8667 0.099 Uiso 0.50 1 calc PR A 2
C26X C 0.0961(16) 0.9981(18) 0.9538(6) 0.116(6) Uani 0.50 1 d PDU A 2
H26D H -0.0149 1.0147 0.9478 0.174 Uiso 0.50 1 calc PR A 2
H26E H 0.1196 1.0683 0.9789 0.174 Uiso 0.50 1 calc PR A 2
H26F H 0.1186 0.8984 0.9759 0.174 Uiso 0.50 1 calc PR A 2
C27 C 0.6900(13) 0.4771(14) 1.0158(5) 0.213(5) Uani 1 1 d U . .
H27A H 0.6035 0.5461 1.0303 0.319 Uiso 1 1 calc R . .
H27B H 0.7560 0.4430 1.0494 0.319 Uiso 1 1 calc R . .
H27C H 0.6474 0.3934 1.0051 0.319 Uiso 1 1 calc R . .
C28 C 0.7878(10) 0.5529(12) 0.9580(4) 0.104(2) Uani 1 1 d U . .
C29 C 0.7591(10) 0.6965(11) 0.9291(4) 0.107(2) Uani 1 1 d U . .
H29 H 0.6712 0.7561 0.9453 0.128 Uiso 1 1 calc R . .
C30 C 0.8583(9) 0.7534(9) 0.8767(4) 0.100(2) Uani 1 1 d U . .
H30 H 0.8398 0.8520 0.8569 0.120 Uiso 1 1 calc R . .
C31 C 0.9861(9) 0.6628(10) 0.8536(4) 0.103(2) Uani 1 1 d U . .
H31 H 1.0564 0.6988 0.8179 0.123 Uiso 1 1 calc R . .
C32 C 1.0083(9) 0.5180(10) 0.8840(4) 0.107(2) Uani 1 1 d U . .
H32 H 1.0945 0.4557 0.8683 0.128 Uiso 1 1 calc R . .
C33 C 0.9077(10) 0.4626(10) 0.9367(4) 0.106(2) Uani 1 1 d U . .
H33 H 0.9237 0.3640 0.9568 0.127 Uiso 1 1 calc R . .

loop_
_atom_site_aniso_label
_atom_site_aniso_U_11
_atom_site_aniso_U_22
_atom_site_aniso_U_33
_atom_site_aniso_U_23
_atom_site_aniso_U_13
_atom_site_aniso_U_12
Ni1 0.0383(4) 0.0326(3) 0.0386(4) -0.0060(3) -0.0057(3) -0.0077(2)
N1 0.039(2) 0.030(2) 0.041(2) -0.0101(18) -0.0070(18) -0.0038(17)
N2 0.047(2) 0.039(2) 0.047(2) -0.0046(19) -0.0141(19) -0.0114(19)
N3 0.040(2) 0.033(2) 0.040(2) -0.0067(18) -0.0042(18) -0.0069(17)
N4 0.040(2) 0.036(2) 0.042(2) -0.0088(18) -0.0040(18) -0.0065(17)
N5 0.042(2) 0.052(3) 0.046(2) -0.012(2) -0.0018(19) -0.005(2)
N6 0.043(2) 0.037(2) 0.041(2) -0.0076(19) -0.0064(18) -0.0089(18)
N7 0.084(3) 0.069(3) 0.067(3) -0.034(3) 0.019(3) -0.026(3)
C1 0.044(3) 0.036(3) 0.038(3) -0.008(2) -0.007(2) -0.008(2)
C2 0.049(3) 0.048(3) 0.044(3) -0.012(2) 0.001(2) -0.013(2)
C3 0.040(3) 0.061(3) 0.057(4) -0.017(3) 0.000(3) -0.010(3)
C4 0.042(3) 0.054(3) 0.052(3) -0.015(3) -0.013(2) 0.003(2)
C5 0.043(3) 0.037(3) 0.045(3) -0.008(2) -0.007(2) -0.002(2)
C6 0.050(3) 0.038(3) 0.053(3) -0.009(2) -0.013(3) 0.003(2)
C7 0.048(3) 0.062(4) 0.074(4) 0.003(3) -0.022(3) -0.004(3)
C8 0.059(3) 0.041(3) 0.052(3) 0.005(3) -0.012(3) -0.007(2)
C9 0.059(3) 0.048(3) 0.043(3) 0.000(2) -0.006(3) -0.010(3)
C10 0.049(3) 0.039(3) 0.044(3) -0.008(2) -0.001(2) -0.013(2)
C11 0.037(3) 0.044(3) 0.045(3) -0.010(2) -0.008(2) -0.007(2)
C12 0.040(3) 0.040(3) 0.055(3) -0.010(2) -0.012(2) -0.003(2)
C13 0.039(3) 0.050(3) 0.047(3) -0.002(2) -0.010(2) 0.001(2)
C14 0.047(3) 0.049(3) 0.038(3) -0.005(2) -0.002(2) -0.001(2)
C15 0.070(4) 0.082(4) 0.069(4) 0.035(4) 0.020(3) 0.014(3)
C16 0.027(2) 0.046(3) 0.039(3) 0.000(2) 0.006(2) 0.001(2)
B1 0.089(5) 0.063(5) 0.079(5) -0.025(4) -0.015(4) -0.014(4)
C18 0.034(2) 0.037(3) 0.038(3) -0.004(2) -0.004(2) -0.004(2)
B2 0.065(4) 0.041(3) 0.062(4) -0.016(3) -0.002(3) -0.013(3)
C20 0.044(3) 0.039(3) 0.045(3) -0.011(2) -0.005(2) -0.009(2)
C21 0.054(3) 0.053(3) 0.048(3) -0.014(3) 0.000(2) -0.011(3)
C22 0.064(3) 0.058(3) 0.052(3) -0.022(3) 0.005(3) -0.011(3)
C23 0.106(5) 0.068(4) 0.058(4) -0.028(3) 0.001(4) -0.016(4)
C24 0.141(7) 0.062(4) 0.081(5) -0.003(4) -0.039(5) -0.029(4)
C25 0.101(9) 0.091(11) 0.057(10) 0.005(8) 0.021(8) -0.029(7)
C26 0.091(8) 0.082(10) 0.073(9) -0.024(7) 0.001(9) -0.010(8)
C25X 0.082(7) 0.100(14) 0.075(12) -0.065(10) 0.050(8) -0.046(9)
C26X 0.084(9) 0.169(15) 0.090(10) -0.043(11) 0.037(8) -0.022(10)
C27 0.212(11) 0.295(14) 0.142(9) -0.029(8) 0.030(7) -0.139(11)
C28 0.104(6) 0.146(7) 0.082(5) -0.041(5) -0.013(4) -0.051(5)
C29 0.102(6) 0.142(6) 0.100(6) -0.075(5) -0.021(4) -0.014(5)
C30 0.101(6) 0.105(5) 0.115(6) -0.043(5) -0.047(5) -0.019(4)
C31 0.078(5) 0.148(7) 0.095(6) -0.028(5) -0.014(4) -0.045(5)
C32 0.088(5) 0.126(6) 0.117(6) -0.039(5) -0.033(4) -0.003(5)
C33 0.102(6) 0.146(7) 0.086(5) -0.041(5) -0.032(4) -0.018(5)

loop_
_atom_type_symbol
_atom_type_description
_atom_type_scat_dispersion_real
_atom_type_scat_dispersion_imag
_atom_type_scat_source
C C 0.0033 0.0016 'International Tables Vol C Tables 4.2.6.8 and 6.1.1.4'
H H 0.0000 0.0000 'International Tables Vol C Tables 4.2.6.8 and 6.1.1.4'
N N 0.0061 0.0033 'International Tables Vol C Tables 4.2.6.8 and 6.1.1.4'
B B 0.0013 0.0007 'International Tables Vol C Tables 4.2.6.8 and 6.1.1.4'
Ni Ni 0.3393 1.1124 'International Tables Vol C Tables 4.2.6.8 and 6.1.1.4'

loop_
_geom_angle_atom_site_label_1
_geom_angle_atom_site_label_2
_geom_angle_atom_site_label_3
_geom_angle
_geom_angle_site_symmetry_1
_geom_angle_site_symmetry_3
_geom_angle_publ_flag
N1 Ni1 N4 81.28(15) . . yes
N1 Ni1 N6 89.64(14) . . yes
N4 Ni1 N6 95.55(14) . . yes
N1 Ni1 N2 81.51(15) . . yes
N4 Ni1 N2 161.24(14) . . yes
N6 Ni1 N2 91.75(14) . . yes
N1 Ni1 N3 178.83(16) . . yes
N4 Ni1 N3 97.54(14) . . yes
N6 Ni1 N3 90.51(14) . . yes
N2 Ni1 N3 99.65(14) . . yes
N1 Ni1 N5 84.60(14) . . yes
N4 Ni1 N5 85.59(14) . . yes
N6 Ni1 N5 173.90(14) . . yes
N2 Ni1 N5 85.41(14) . . yes
N3 Ni1 N5 95.28(14) . . yes
C1 N1 C5 122.8(4) . . yes
C1 N1 Ni1 118.6(3) . . yes
C5 N1 Ni1 117.7(3) . . yes
C6 N2 C8 114.8(4) . . yes
C6 N2 Ni1 109.7(3) . . yes
C8 N2 Ni1 115.7(3) . . yes
C6 N2 H34 105.1 . . ?
C8 N2 H34 105.1 . . ?
Ni1 N2 H34 105.1 . . ?
C10 N3 C11 107.1(3) . . yes
C10 N3 C20 110.2(3) . . yes
C11 N3 C20 111.1(3) . . yes
C10 N3 Ni1 108.7(3) . . yes
C11 N3 Ni1 108.8(3) . . yes
C20 N3 Ni1 110.8(3) . . yes
C13 N4 C14 112.9(3) . . yes
C13 N4 Ni1 114.4(3) . . yes
C14 N4 Ni1 111.0(3) . . yes
C13 N4 H35 105.9 . . ?
C14 N4 H35 105.9 . . ?
Ni1 N4 H35 105.9 . . ?
C16 N5 Ni1 178.5(4) . . yes
C18 N6 Ni1 169.4(4) . . yes
C25 N7 C22 122.4(9) . . yes
C25 N7 C23 116.8(9) . . yes
C22 N7 C23 111.3(4) . . yes
N1 C1 C2 119.4(4) . . ?
N1 C1 C14 115.0(4) . . ?
C2 C1 C14 125.5(4) . . ?
C3 C2 C1 118.4(5) . . ?
C3 C2 H2 120.8 . . ?
C1 C2 H2 120.8 . . ?
C2 C3 C4 121.2(5) . . ?
C2 C3 H3 119.4 . . ?
C4 C3 H3 119.4 . . ?
C3 C4 C5 118.7(5) . . ?
C3 C4 H4 120.7 . . ?
C5 C4 H4 120.7 . . ?
N1 C5 C4 119.4(4) . . ?
N1 C5 C6 113.9(4) . . ?
C4 C5 C6 126.7(4) . . ?
N2 C6 C5 110.1(4) . . ?
N2 C6 C7 114.1(4) . . ?
C5 C6 C7 113.8(4) . . ?
N2 C6 H6 106.0 . . ?
C5 C6 H6 106.0 . . ?
C7 C6 H6 106.0 . . ?
C6 C7 H7A 109.5 . . ?
C6 C7 H7B 109.5 . . ?
H7A C7 H7B 109.5 . . ?
C6 C7 H7C 109.5 . . ?
H7A C7 H7C 109.5 . . ?
H7B C7 H7C 109.5 . . ?
N2 C8 C9 111.7(4) . . ?
N2 C8 H8A 109.3 . . ?
C9 C8 H8A 109.3 . . ?
N2 C8 H8B 109.3 . . ?
C9 C8 H8B 109.3 . . ?
H8A C8 H8B 107.9 . . ?
C8 C9 C10 115.8(4) . . ?
C8 C9 H9A 108.3 . . ?
C10 C9 H9A 108.3 . . ?
C8 C9 H9B 108.3 . . ?
C10 C9 H9B 108.3 . . ?
H9A C9 H9B 107.4 . . ?
N3 C10 C9 116.2(4) . . ?
N3 C10 H10A 108.2 . . ?
C9 C10 H10A 108.2 . . ?
N3 C10 H10B 108.2 . . ?
C9 C10 H10B 108.2 . . ?
H10A C10 H10B 107.4 . . ?
N3 C11 C12 117.0(4) . . ?
N3 C11 H11A 108.1 . . ?
C12 C11 H11A 108.1 . . ?
N3 C11 H11B 108.1 . . ?
C12 C11 H11B 108.1 . . ?
H11A C11 H11B 107.3 . . ?
C13 C12 C11 116.0(4) . . ?
C13 C12 H12A 108.3 . . ?
C11 C12 H12A 108.3 . . ?
C13 C12 H12B 108.3 . . ?
C11 C12 H12B 108.3 . . ?
H12A C12 H12B 107.4 . . ?
N4 C13 C12 111.6(4) . . ?
N4 C13 H13A 109.3 . . ?
C12 C13 H13A 109.3 . . ?
N4 C13 H13B 109.3 . . ?
C12 C13 H13B 109.3 . . ?
H13A C13 H13B 108.0 . . ?
N4 C14 C15 112.7(4) . . ?
N4 C14 C1 110.1(4) . . ?
C15 C14 C1 114.6(4) . . ?
N4 C14 H14 106.3 . . ?
C15 C14 H14 106.3 . . ?
C1 C14 H14 106.3 . . ?
C14 C15 H15A 109.5 . . ?
C14 C15 H15B 109.5 . . ?
H15A C15 H15B 109.5 . . ?
C14 C15 H15C 109.5 . . ?
H15A C15 H15C 109.5 . . ?
H15B C15 H15C 109.5 . . ?
N5 C16 B1 178.4(5) . . ?
C16 B1 H17A 109.5 . . ?
C16 B1 H17B 109.5 . . ?
H17A B1 H17B 109.5 . . ?
C16 B1 H17C 109.5 . . ?
H17A B1 H17C 109.5 . . ?
H17B B1 H17C 109.5 . . ?
N6 C18 B2 178.5(5) . . ?
C18 B2 H19A 109.5 . . ?
C18 B2 H19B 109.5 . . ?
H19A B2 H19B 109.5 . . ?
C18 B2 H19C 109.5 . . ?
H19A B2 H19C 109.5 . . ?
H19B B2 H19C 109.5 . . ?
N3 C20 C21 118.1(4) . . ?
N3 C20 H20A 107.8 . . ?
C21 C20 H20A 107.8 . . ?
N3 C20 H20B 107.8 . . ?
C21 C20 H20B 107.8 . . ?
H20A C20 H20B 107.1 . . ?
C22 C21 C20 108.1(4) . . ?
C22 C21 H21A 110.1 . . ?
C20 C21 H21A 110.1 . . ?
C22 C21 H21B 110.1 . . ?
C20 C21 H21B 110.1 . . ?
H21A C21 H21B 108.4 . . ?
N7 C22 C21 112.8(4) . . ?
N7 C22 H22A 109.0 . . ?
C21 C22 H22A 109.0 . . ?
N7 C22 H22B 109.0 . . ?
C21 C22 H22B 109.0 . . ?
H22A C22 H22B 107.8 . . ?
N7 C23 C24 113.1(5) . . ?
N7 C23 H23A 109.0 . . ?
C24 C23 H23A 109.0 . . ?
N7 C23 H23B 109.0 . . ?
C24 C23 H23B 109.0 . . ?
H23A C23 H23B 107.8 . . ?
C23 C24 H24A 109.5 . . ?
C23 C24 H24B 109.5 . . ?
H24A C24 H24B 109.5 . . ?
C23 C24 H24C 109.5 . . ?
H24A C24 H24C 109.5 . . ?
H24B C24 H24C 109.5 . . ?
N7 C25 C26 104.0(9) . . ?
N7 C25 H25A 111.0 . . ?
C26 C25 H25A 111.0 . . ?
N7 C25 H25B 111.0 . . ?
C26 C25 H25B 111.0 . . ?
H25A C25 H25B 109.0 . . ?
C25 C26 H26A 109.5 . . ?
C25 C26 H26B 109.5 . . ?
H26A C26 H26B 109.5 . . ?
C25 C26 H26C 109.5 . . ?
H26A C26 H26C 109.5 . . ?
H26B C26 H26C 109.5 . . ?
N7 C25X C26X 115.2(10) . . ?
N7 C25X H25C 108.5 . . ?
C26X C25X H25C 108.5 . . ?
N7 C25X H25D 108.5 . . ?
C26X C25X H25D 108.5 . . ?
H25C C25X H25D 107.5 . . ?
C25X C26X H26D 109.5 . . ?
C25X C26X H26E 109.5 . . ?
H26D C26X H26E 109.5 . . ?
C25X C26X H26F 109.5 . . ?
H26D C26X H26F 109.5 . . ?
H26E C26X H26F 109.5 . . ?
C28 C27 H27A 109.5 . . ?
C28 C27 H27B 109.5 . . ?
H27A C27 H27B 109.5 . . ?
C28 C27 H27C 109.5 . . ?
H27A C27 H27C 109.5 . . ?
H27B C27 H27C 109.5 . . ?
C33 C28 C29 122.7(9) . . ?
C33 C28 C27 111.5(10) . . ?
C29 C28 C27 125.8(10) . . ?
C28 C29 C30 120.2(9) . . ?
C28 C29 H29 119.9 . . ?
C30 C29 H29 119.9 . . ?
C29 C30 C31 118.7(8) . . ?
C29 C30 H30 120.6 . . ?
C31 C30 H30 120.6 . . ?
C30 C31 C32 118.7(8) . . ?
C30 C31 H31 120.7 . . ?
C32 C31 H31 120.7 . . ?
C33 C32 C31 121.9(9) . . ?
C33 C32 H32 119.1 . . ?
C31 C32 H32 119.1 . . ?
C28 C33 C32 117.8(9) . . ?
C28 C33 H33 121.1 . . ?
C32 C33 H33 121.1 . . ?

loop_
_geom_bond_atom_site_label_1
_geom_bond_atom_site_label_2
_geom_bond_distance
_geom_bond_site_symmetry_2
_geom_bond_publ_flag
Ni1 N1 1.979(4) . yes
Ni1 N4 2.078(4) . yes
Ni1 N6 2.081(4) . yes
Ni1 N2 2.085(4) . yes
Ni1 N3 2.106(4) . yes
Ni1 N5 2.161(4) . yes
N1 C1 1.327(5) . yes
N1 C5 1.344(5) . yes
N2 C6 1.473(6) . yes
N2 C8 1.488(6) . yes
N2 H34 0.9300 . ?
N3 C10 1.483(5) . yes
N3 C11 1.494(5) . yes
N3 C20 1.500(5) . yes
N4 C13 1.479(5) . yes
N4 C14 1.497(5) . yes
N4 H35 0.9300 . ?
N5 C16 1.197(5) . yes
N6 C18 1.149(5) . yes
N7 C25 1.444(9) . yes
N7 C22 1.457(6) . yes
N7 C23 1.468(6) . yes
N7 C25X 1.483(9) . yes
C1 C2 1.392(6) . ?
C1 C14 1.513(6) . ?
C2 C3 1.367(6) . ?
C2 H2 0.9500 . ?
C3 C4 1.372(7) . ?
C3 H3 0.9500 . ?
C4 C5 1.378(6) . ?
C4 H4 0.9500 . ?
C5 C6 1.524(6) . ?
C6 C7 1.527(6) . ?
C6 H6 1.0000 . ?
C7 H7A 0.9800 . ?
C7 H7B 0.9800 . ?
C7 H7C 0.9800 . ?
C8 C9 1.513(6) . ?
C8 H8A 0.9900 . ?
C8 H8B 0.9900 . ?
C9 C10 1.518(6) . ?
C9 H9A 0.9900 . ?
C9 H9B 0.9900 . ?
C10 H10A 0.9900 . ?
C10 H10B 0.9900 . ?
C11 C12 1.524(6) . ?
C11 H11A 0.9900 . ?
C11 H11B 0.9900 . ?
C12 C13 1.508(6) . ?
C12 H12A 0.9900 . ?
C12 H12B 0.9900 . ?
C13 H13A 0.9900 . ?
C13 H13B 0.9900 . ?
C14 C15 1.502(7) . ?
C14 H14 1.0000 . ?
C15 H15A 0.9800 . ?
C15 H15B 0.9800 . ?
C15 H15C 0.9800 . ?
C16 B1 1.467(8) . ?
B1 H17A 0.9800 . ?
B1 H17B 0.9800 . ?
B1 H17C 0.9800 . ?
C18 B2 1.595(7) . ?
B2 H19A 0.9800 . ?
B2 H19B 0.9800 . ?
B2 H19C 0.9800 . ?
C20 C21 1.529(6) . ?
C20 H20A 0.9900 . ?
C20 H20B 0.9900 . ?
C21 C22 1.522(6) . ?
C21 H21A 0.9900 . ?
C21 H21B 0.9900 . ?
C22 H22A 0.9900 . ?
C22 H22B 0.9900 . ?
C23 C24 1.511(8) . ?
C23 H23A 0.9900 . ?
C23 H23B 0.9900 . ?
C24 H24A 0.9800 . ?
C24 H24B 0.9800 . ?
C24 H24C 0.9800 . ?
C25 C26 1.543(8) . ?
C25 H25A 0.9900 . ?
C25 H25B 0.9900 . ?
C26 H26A 0.9800 . ?
C26 H26B 0.9800 . ?
C26 H26C 0.9800 . ?
C25X C26X 1.544(8) . ?
C25X H25C 0.9900 . ?
C25X H25D 0.9900 . ?
C26X H26D 0.9800 . ?
C26X H26E 0.9800 . ?
C26X H26F 0.9800 . ?
C27 C28 1.521(11) . ?
C27 H27A 0.9800 . ?
C27 H27B 0.9800 . ?
C27 H27C 0.9800 . ?
C28 C33 1.338(10) . ?
C28 C29 1.385(11) . ?
C29 C30 1.387(10) . ?
C29 H29 0.9500 . ?
C30 C31 1.398(10) . ?
C30 H30 0.9500 . ?
C31 C32 1.401(10) . ?
C31 H31 0.9500 . ?
C32 C33 1.393(10) . ?
C32 H32 0.9500 . ?
C33 H33 0.9500 . ?
